data_7043045
loop_
_publ_author_name
'Derrick, Jeffrey Scott'
'Kim, Yujeong'
'Tak, Hyeonwoo'
'Park, Kiyoung'
'Cho, Jaeheung'
'Kim, Sun Hee'
'Lim, Mi Hee'

_publ_section_title
;
 Stereochemistry of metal tetramethylcyclam complexes directed by an
 unexpected anion effect
;
_journal_name_full 'Dalton Trans.'
_journal_paper_doi 10.1039/C7DT01489A
_journal_year 2017
_chemical_formula_sum 'C14 H32 Cu N6 O6'
_chemical_formula_weight 443.99
_chemical_name_common Cu(14-TMC)(NO3)2
_space_group_crystal_system monoclinic
_space_group_IT_number 14
_space_group_name_Hall '-P 2yn'
_space_group_name_H-M_alt 'P 1 21/n 1'
_symmetry_space_group_name_Hall '-P 2yn'
_symmetry_space_group_name_H-M 'P 1 21/n 1'
_atom_sites_solution_hydrogens geom
_audit_update_record
;
2017-04-19 deposited with the CCDC.
2017-05-19 downloaded from the CCDC.
;
_cell_angle_alpha 90
_cell_angle_beta 106.381(2)
_cell_angle_gamma 90
_cell_formula_units_Z 2
_cell_length_a 7.9917(4)
_cell_length_b 15.0923(8)
_cell_length_c 8.3426(5)
_cell_measurement_reflns_used 9883
_cell_measurement_temperature 173.(2)
_cell_measurement_theta_max 28.1945
_cell_measurement_theta_min 2.8808
_cell_volume 965.38(9)
_computing_cell_refinement 'SAINT V8.34A (Bruker AXS Inc., 2013)'
_computing_data_collection 'Bruker APEX2'
_computing_data_reduction 'SAINT V8.34A (Bruker AXS Inc., 2013)'
_computing_structure_refinement 'SHELXL-2014 (Sheldrick, 2014)'
_diffrn_ambient_temperature 173.(2)
_diffrn_detector_area_resol_mean 10.4167
_diffrn_measured_fraction_theta_full 0.996
_diffrn_measured_fraction_theta_max 0.996
_diffrn_measurement_device_type 'D8 VENTURE'
_diffrn_measurement_method '/f and /w scans'
_diffrn_radiation_monochromator TRIUMPH
_diffrn_radiation_type MoKa
_diffrn_radiation_wavelength 0.71073
_diffrn_reflns_av_R_equivalents 0.0516
_diffrn_reflns_av_unetI/netI 0.0180
_diffrn_reflns_limit_h_max 10
_diffrn_reflns_limit_h_min -10
_diffrn_reflns_limit_k_max 20
_diffrn_reflns_limit_k_min -20
_diffrn_reflns_limit_l_max 11
_diffrn_reflns_limit_l_min -11
_diffrn_reflns_number 39083
_diffrn_reflns_theta_full 28.34
_diffrn_reflns_theta_max 28.34
_diffrn_reflns_theta_min 2.88
_diffrn_source 'Sealed tube'
_diffrn_source_type 'Sealed tube'
_exptl_absorpt_coefficient_mu 1.175
_exptl_absorpt_correction_T_max 0.87
_exptl_absorpt_correction_T_min 0.80
_exptl_absorpt_correction_type multi-scan
_exptl_absorpt_process_details 'SADABS V2014/3 (Bruker AXS Inc.)'
_exptl_crystal_colour 'clear light purple'
_exptl_crystal_density_diffrn 1.527
_exptl_crystal_density_method 'not measured'
_exptl_crystal_description CUBIC
_exptl_crystal_F_000 470
_exptl_crystal_size_max 0.230
_exptl_crystal_size_mid 0.210
_exptl_crystal_size_min 0.120
_refine_diff_density_max 0.319
_refine_diff_density_min -0.494
_refine_ls_extinction_method none
_refine_ls_goodness_of_fit_ref 0.801
_refine_ls_hydrogen_treatment constr
_refine_ls_matrix_type full
_refine_ls_number_parameters 126
_refine_ls_number_reflns 2395
_refine_ls_number_restraints 0
_refine_ls_restrained_S_all 0.801
_refine_ls_R_factor_all 0.0343
_refine_ls_R_factor_gt 0.0264
_refine_ls_shift/su_max 0.000
_refine_ls_shift/su_mean 0.000
_refine_ls_structure_factor_coef Fsqd
_refine_ls_weighting_details 'w=1/[\s^2^(Fo^2^)+(0.1000P)^2^+0.1247P] where P=(Fo^2^+2Fc^2^)/3'
_refine_ls_weighting_scheme calc
_refine_ls_wR_factor_gt 0.0883
_refine_ls_wR_factor_ref 0.0977
_reflns_number_gt 2060
_reflns_number_total 2395
_reflns_threshold_expression 'I > 2\s(I)'
_cod_data_source_file c7dt01489a2.cif
_cod_data_source_block I
_cod_database_code 7043045

loop_
_space_group_symop_operation_xyz
'x, y, z'
'-x+1/2, y+1/2, -z+1/2'
'-x, -y, -z'
'x-1/2, -y-1/2, z-1/2'

loop_
_atom_site_type_symbol
_atom_site_label
_atom_site_fract_x
_atom_site_fract_y
_atom_site_fract_z
_atom_site_U_iso_or_equiv
_atom_site_adp_type
_atom_site_calc_flag
_atom_site_refinement_flags_adp
_atom_site_refinement_flags_occupancy
_atom_site_refinement_flags_posn
_atom_site_occupancy
Cu Cu1 0.5 0 0.5 0.01243(11) Uani d . P S 1
O O1 0.40194(18) 0.80690(8) 0.81760(17) 0.0317(3) Uani d . . . 1
O O2 0.34613(17) 0.93939(8) 0.71539(16) 0.0293(3) Uani d . . . 1
O O3 0.19108(16) 0.88327(9) 0.86470(16) 0.0300(3) Uani d . . . 1
N N1 0.50304(16) 0.12564(8) 0.60399(16) 0.0143(3) Uani d . . . 1
N N2 0.25429(16) 0.03071(9) 0.34583(16) 0.0145(3) Uani d . . . 1
N N3 0.31265(17) 0.87600(9) 0.79904(16) 0.0177(3) Uani d . . . 1
C C1 0.3307(2) -0.17446(10) 0.3847(2) 0.0178(3) Uani d . . . 1
H H1A 0.3187 -0.1819 0.4988 0.021 Uiso calc U . R 1
H H1B 0.3388 -0.2343 0.3389 0.021 Uiso calc U . R 1
C C2 0.1673(2) -0.12927(10) 0.2769(2) 0.0207(3) Uani d . . . 1
H H2A 0.1815 -0.1196 0.164 0.025 Uiso calc U . R 1
H H2B 0.067 -0.1697 0.265 0.025 Uiso calc U . R 1
C C3 0.12483(19) -0.04102(10) 0.3439(2) 0.0185(3) Uani d . . . 1
H H3A 0.0088 -0.0212 0.2749 0.022 Uiso calc U . R 1
H H3B 0.1173 -0.0499 0.4593 0.022 Uiso calc U . R 1
C C4 0.2456(2) 0.05512(11) 0.17038(19) 0.0199(3) Uani d . . . 1
H H4A 0.128 0.0761 0.1128 0.03 Uiso calc U . R 1
H H4B 0.2731 0.0031 0.1122 0.03 Uiso calc U . R 1
H H4C 0.3302 0.1022 0.1709 0.03 Uiso calc U . R 1
C C5 0.2039(2) 0.11051(10) 0.4275(2) 0.0174(3) Uani d . . . 1
H H5A 0.1676 0.0925 0.5268 0.021 Uiso calc U . R 1
H H5B 0.1046 0.141 0.3487 0.021 Uiso calc U . R 1
C C6 0.35858(19) 0.17227(10) 0.4791(2) 0.0175(3) Uani d . . . 1
H H6A 0.3969 0.1892 0.3803 0.021 Uiso calc U . R 1
H H6B 0.326 0.2268 0.5289 0.021 Uiso calc U . R 1
C C7 0.4662(2) 0.13018(11) 0.76964(19) 0.0206(3) Uani d . . . 1
H H7A 0.4564 0.1923 0.7999 0.031 Uiso calc U . R 1
H H7B 0.5615 0.1019 0.8546 0.031 Uiso calc U . R 1
H H7C 0.3566 0.0993 0.7631 0.031 Uiso calc U . R 1

loop_
_atom_site_aniso_label
_atom_site_aniso_U_11
_atom_site_aniso_U_22
_atom_site_aniso_U_33
_atom_site_aniso_U_12
_atom_site_aniso_U_13
_atom_site_aniso_U_23
Cu1 0.01223(16) 0.00873(16) 0.01617(17) 0.00090(7) 0.00373(11) -0.00191(8)
O1 0.0389(7) 0.0223(6) 0.0395(7) 0.0110(5) 0.0201(6) 0.0072(5)
O2 0.0377(7) 0.0224(6) 0.0305(7) -0.0017(5) 0.0140(5) 0.0080(5)
O3 0.0235(6) 0.0405(8) 0.0299(7) 0.0080(5) 0.0137(5) 0.0064(5)
N1 0.0168(6) 0.0103(6) 0.0164(6) 0.0004(4) 0.0057(5) -0.0013(4)
N2 0.0145(6) 0.0118(6) 0.0182(6) -0.0006(5) 0.0059(5) -0.0003(5)
N3 0.0190(6) 0.0186(6) 0.0144(6) -0.0012(5) 0.0030(5) -0.0011(5)
C1 0.0213(7) 0.0108(7) 0.0224(7) -0.0044(5) 0.0079(6) -0.0033(6)
C2 0.0185(7) 0.0173(7) 0.0256(8) -0.0058(6) 0.0051(6) -0.0044(6)
C3 0.0118(7) 0.0190(8) 0.0244(8) -0.0031(6) 0.0046(6) -0.0004(6)
C4 0.0213(7) 0.0219(8) 0.0162(7) -0.0006(6) 0.0050(6) 0.0013(6)
C5 0.0159(7) 0.0144(7) 0.0226(7) 0.0045(5) 0.0066(6) -0.0011(6)
C6 0.0189(7) 0.0108(7) 0.0228(7) 0.0037(5) 0.0058(6) -0.0004(6)
C7 0.0262(8) 0.0194(8) 0.0179(7) 0.0013(6) 0.0093(6) -0.0029(6)

loop_
_atom_type_symbol
_atom_type_description
_atom_type_scat_dispersion_real
_atom_type_scat_dispersion_imag
_atom_type_scat_source
C C 0.0033 0.0016 'International Tables Vol C Tables 4.2.6.8 and 6.1.1.4'
H H 0.0000 0.0000 'International Tables Vol C Tables 4.2.6.8 and 6.1.1.4'
N N 0.0061 0.0033 'International Tables Vol C Tables 4.2.6.8 and 6.1.1.4'
O O 0.0106 0.0060 'International Tables Vol C Tables 4.2.6.8 and 6.1.1.4'
Cu Cu 0.3201 1.2651 'International Tables Vol C Tables 4.2.6.8 and 6.1.1.4'

loop_
_geom_angle_atom_site_label_1
_geom_angle_atom_site_label_2
_geom_angle_atom_site_label_3
_geom_angle_site_symmetry_1
_geom_angle_site_symmetry_3
_geom_angle
N2 Cu1 N2 3_656 . 180.0
N2 Cu1 N1 3_656 . 92.72(5)
N2 Cu1 N1 . . 87.28(5)
N2 Cu1 N1 3_656 3_656 87.28(5)
N2 Cu1 N1 . 3_656 92.72(5)
N1 Cu1 N1 . 3_656 180.00(3)
C7 N1 C6 . . 107.96(11)
C7 N1 C1 . 3_656 108.76(12)
C6 N1 C1 . 3_656 108.01(12)
C7 N1 Cu1 . . 116.43(9)
C6 N1 Cu1 . . 102.84(9)
C1 N1 Cu1 3_656 . 112.33(9)
C4 N2 C5 . . 107.74(12)
C4 N2 C3 . . 109.16(12)
C5 N2 C3 . . 108.30(11)
C4 N2 Cu1 . . 115.94(9)
C5 N2 Cu1 . . 103.12(9)
C3 N2 Cu1 . . 112.10(10)
O3 N3 O1 . . 120.51(13)
O3 N3 O2 . . 119.41(14)
O1 N3 O2 . . 120.07(13)
N1 C1 C2 3_656 . 114.49(12)
N1 C1 H1A 3_656 . 108.6
C2 C1 H1A . . 108.6
N1 C1 H1B 3_656 . 108.6
C2 C1 H1B . . 108.6
H1A C1 H1B . . 107.6
C3 C2 C1 . . 114.75(13)
C3 C2 H2A . . 108.6
C1 C2 H2A . . 108.6
C3 C2 H2B . . 108.6
C1 C2 H2B . . 108.6
H2A C2 H2B . . 107.6
N2 C3 C2 . . 114.39(13)
N2 C3 H3A . . 108.7
C2 C3 H3A . . 108.7
N2 C3 H3B . . 108.7
C2 C3 H3B . . 108.7
H3A C3 H3B . . 107.6
N2 C4 H4A . . 109.5
N2 C4 H4B . . 109.5
H4A C4 H4B . . 109.5
N2 C4 H4C . . 109.5
H4A C4 H4C . . 109.5
H4B C4 H4C . . 109.5
N2 C5 C6 . . 108.87(11)
N2 C5 H5A . . 109.9
C6 C5 H5A . . 109.9
N2 C5 H5B . . 109.9
C6 C5 H5B . . 109.9
H5A C5 H5B . . 108.3
N1 C6 C5 . . 108.48(12)
N1 C6 H6A . . 110.0
C5 C6 H6A . . 110.0
N1 C6 H6B . . 110.0
C5 C6 H6B . . 110.0
H6A C6 H6B . . 108.4
N1 C7 H7A . . 109.5
N1 C7 H7B . . 109.5
H7A C7 H7B . . 109.5
N1 C7 H7C . . 109.5
H7A C7 H7C . . 109.5
H7B C7 H7C . . 109.5

loop_
_geom_bond_atom_site_label_1
_geom_bond_atom_site_label_2
_geom_bond_site_symmetry_2
_geom_bond_distance
Cu1 N2 3_656 2.0737(13)
Cu1 N2 . 2.0738(13)
Cu1 N1 . 2.0825(12)
Cu1 N1 3_656 2.0825(12)
O1 N3 . 1.2484(18)
O2 N3 . 1.2567(17)
O3 N3 . 1.2474(18)
N1 C7 . 1.4935(19)
N1 C6 . 1.4951(19)
N1 C1 3_656 1.4987(18)
N2 C4 . 1.4918(19)
N2 C5 . 1.4937(19)
N2 C3 . 1.4945(19)
C1 N1 3_656 1.4987(18)
C1 C2 . 1.522(2)
C1 H1A . 0.99
C1 H1B . 0.99
C2 C3 . 1.520(2)
C2 H2A . 0.99
C2 H2B . 0.99
C3 H3A . 0.99
C3 H3B . 0.99
C4 H4A . 0.98
C4 H4B . 0.98
C4 H4C . 0.98
C5 C6 . 1.510(2)
C5 H5A . 0.99
C5 H5B . 0.99
C6 H6A . 0.99
C6 H6B . 0.99
C7 H7A . 0.98
C7 H7B . 0.98
C7 H7C . 0.98

loop_
_geom_hbond_atom_site_label_D
_geom_hbond_atom_site_label_H
_geom_hbond_atom_site_label_A
_geom_hbond_site_symmetry_A
_geom_hbond_distance_DH
_geom_hbond_distance_HA
_geom_hbond_distance_DA
_geom_hbond_angle_DHA
C7 H7C O2 1_545 0.98 2.44 3.029(2) 117.9
C7 H7B O3 3_667 0.98 2.61 3.484(2) 148.0
C6 H6B O3 2_546 0.99 2.54 3.505(2) 165.2
C6 H6A O1 3_666 0.99 2.61 3.544(2) 157.3
C5 H5B O3 3_566 0.99 2.55 3.402(2) 143.9
C4 H4C O2 3_666 0.98 2.57 3.131(2) 116.4
C4 H4C O1 3_666 0.98 2.52 3.481(2) 166.3
C3 H3B O2 1_545 0.99 2.39 3.119(2) 129.5
C2 H2B O1 4_565 0.99 2.56 3.494(2) 157.5
C2 H2A O3 1_544 0.99 2.52 3.502(2) 171.2
C1 H1A N3 1_545 0.99 2.67 3.582(2) 154.0
C1 H1A O2 1_545 0.99 2.54 3.223(2) 126.2
C1 H1A O1 1_545 0.99 2.56 3.506(2) 160.1
C7 H7C O2 1_545 0.98 2.44 3.029(2) 117.9
C7 H7B O3 3_667 0.98 2.61 3.484(2) 148.0
C6 H6B O3 2_546 0.99 2.54 3.505(2) 165.2
C6 H6A O1 3_666 0.99 2.61 3.544(2) 157.3
C5 H5B O3 3_566 0.99 2.55 3.402(2) 143.9
C4 H4C O2 3_666 0.98 2.57 3.131(2) 116.4
C4 H4C O1 3_666 0.98 2.52 3.481(2) 166.3
C3 H3B O2 1_545 0.99 2.39 3.119(2) 129.5
C2 H2B O1 4_565 0.99 2.56 3.494(2) 157.5
C2 H2A O3 1_544 0.99 2.52 3.502(2) 171.2
C1 H1A N3 1_545 0.99 2.67 3.582(2) 154.0
C1 H1A O2 1_545 0.99 2.54 3.223(2) 126.2
C1 H1A O1 1_545 0.99 2.56 3.506(2) 160.1
C7 H7C O2 1_545 0.98 2.44 3.029(2) 117.9
C7 H7B O3 3_667 0.98 2.61 3.484(2) 148.0
C6 H6B O3 2_546 0.99 2.54 3.505(2) 165.2
C6 H6A O1 3_666 0.99 2.61 3.544(2) 157.3
C5 H5B O3 3_566 0.99 2.55 3.402(2) 143.9
C4 H4C O2 3_666 0.98 2.57 3.131(2) 116.4
C4 H4C O1 3_666 0.98 2.52 3.481(2) 166.3
C3 H3B O2 1_545 0.99 2.39 3.119(2) 129.5
C2 H2A O3 1_544 0.99 2.52 3.502(2) 171.2
C2 H2B O1 4_565 0.99 2.56 3.494(2) 157.5
C1 H1A N3 1_545 0.99 2.67 3.582(2) 154.0
C1 H1A O2 1_545 0.99 2.54 3.223(2) 126.2
C1 H1A O1 1_545 0.99 2.56 3.506(2) 160.1
C1 H1A O1 1_545 0.99 2.56 3.506(2) 160.1
C1 H1A O2 1_545 0.99 2.54 3.223(2) 126.2
C1 H1A N3 1_545 0.99 2.67 3.582(2) 154.0
C2 H2B O1 4_565 0.99 2.56 3.494(2) 157.5
C2 H2A O3 1_544 0.99 2.52 3.502(2) 171.2
C3 H3B O2 1_545 0.99 2.39 3.119(2) 129.5
C4 H4C O1 3_666 0.98 2.52 3.481(2) 166.3
C4 H4C O2 3_666 0.98 2.57 3.131(2) 116.4
C5 H5B O3 3_566 0.99 2.55 3.402(2) 143.9
C6 H6A O1 3_666 0.99 2.61 3.544(2) 157.3
C6 H6B O3 2_546 0.99 2.54 3.505(2) 165.2
C7 H7B O3 3_667 0.98 2.61 3.484(2) 148.0
C7 H7C O2 1_545 0.98 2.44 3.029(2) 117.9

loop_
_geom_torsion_atom_site_label_1
_geom_torsion_atom_site_label_2
_geom_torsion_atom_site_label_3
_geom_torsion_atom_site_label_4
_geom_torsion_site_symmetry_1
_geom_torsion
N1 C1 C2 C3 3_656 -65.58(18)
C4 N2 C3 C2 . 67.67(16)
C5 N2 C3 C2 . -175.30(13)
Cu1 N2 C3 C2 . -62.19(15)
C1 C2 C3 N2 . 66.45(18)
C4 N2 C5 C6 . -79.54(14)
C3 N2 C5 C6 . 162.51(13)
Cu1 N2 C5 C6 . 43.57(13)
C7 N1 C6 C5 . -79.48(14)
C1 N1 C6 C5 3_656 163.08(11)
Cu1 N1 C6 C5 . 44.15(12)
N2 C5 C6 N1 . -62.21(16)
